data_4334408
loop_
_publ_author_name
'Alice Raphael Karikachery'
'Han Baek Lee'
'Mehdi Masjedi'
'Andreas Ross'
'Morgan A. Moody'
'Xiaochen Cai'
'Megan Chui'
'Carl D. Hoff'
'Paul R. Sharp'

_publ_section_title
;
 High Quantum Yield Molecular Bromine Photoelimination from Mononuclear
 Platinum(IV) Complexes
;
_journal_name_full 'Inorganic Chemistry'
_journal_page_first 4113
_journal_page_last 4119
_journal_paper_doi 10.1021/ic4004998
_journal_volume 52
_journal_year 2013
_chemical_formula_sum 'C20 H39 Br O2 P2 Pt'
_chemical_formula_weight 648.45
_chemical_name_systematic
; 
 ? 
;
_space_group_IT_number 61
_symmetry_cell_setting orthorhombic
_symmetry_space_group_name_Hall '-P 2ac 2ab'
_symmetry_space_group_name_H-M 'P b c a'
_atom_sites_solution_hydrogens geom
_atom_sites_solution_primary direct
_atom_sites_solution_secondary difmap
_audit_creation_method SHELXL-97
_cell_angle_alpha 90.00
_cell_angle_beta 90.00
_cell_angle_gamma 90.00
_cell_formula_units_Z 8
_cell_length_a 13.4672(15)
_cell_length_b 14.7999(16)
_cell_length_c 25.154(3)
_cell_measurement_reflns_used 9033
_cell_measurement_temperature 173(2)
_cell_measurement_theta_max 27.47
_cell_measurement_theta_min 2.20
_cell_volume 5013.5(10)
_computing_cell_refinement 'APEX2 (Bruker AXS, 2008)'
_computing_data_collection 'APEX2 (Bruker AXS, 2008)'
_computing_data_reduction 'APEX2 (Bruker AXS, 2008)'
_computing_molecular_graphics 'X-SEED, Barbour, 2001'
_computing_publication_material 'CIFTAB (Sheldrick, 1997)'
_computing_structure_refinement 'SHELXL-97 (Sheldrick, 1997)'
_computing_structure_solution 'SHELXS-97 (Sheldrick, 1997)'
_diffrn_ambient_temperature 173(2)
_diffrn_measured_fraction_theta_full 0.998
_diffrn_measured_fraction_theta_max 0.998
_diffrn_measurement_device_type 'Bruker APEXII CCD area detector'
_diffrn_measurement_method 'omega scans'
_diffrn_radiation_monochromator graphite
_diffrn_radiation_type MoK\a
_diffrn_radiation_wavelength 0.71073
_diffrn_reflns_av_R_equivalents 0.0337
_diffrn_reflns_av_sigmaI/netI 0.0169
_diffrn_reflns_limit_h_max 17
_diffrn_reflns_limit_h_min -17
_diffrn_reflns_limit_k_max 19
_diffrn_reflns_limit_k_min -19
_diffrn_reflns_limit_l_max 32
_diffrn_reflns_limit_l_min -32
_diffrn_reflns_number 55625
_diffrn_reflns_theta_full 27.50
_diffrn_reflns_theta_max 27.50
_diffrn_reflns_theta_min 2.20
_diffrn_source 'fine-focus sealed tube'
_diffrn_standards_decay_% 0.0
_exptl_absorpt_coefficient_mu 7.330
_exptl_absorpt_correction_T_max 0.2171
_exptl_absorpt_correction_T_min 0.1697
_exptl_absorpt_correction_type multi-scan
_exptl_absorpt_process_details
;
 Data were corrected for decay and absorption using the program SADABS 
 (Sheldrick, G. M. (2003). SADABS. Version 2.10. University of
 G\"ottingen, Germany).
;
_exptl_crystal_colour colourless
_exptl_crystal_density_diffrn 1.718
_exptl_crystal_description chunk
_exptl_crystal_F_000 2544
_exptl_crystal_size_max 0.38
_exptl_crystal_size_mid 0.30
_exptl_crystal_size_min 0.30
_refine_diff_density_max 0.612
_refine_diff_density_min -1.515
_refine_diff_density_rms 0.147
_refine_ls_extinction_method none
_refine_ls_goodness_of_fit_ref 1.099
_refine_ls_hydrogen_treatment constr
_refine_ls_matrix_type full
_refine_ls_number_parameters 243
_refine_ls_number_reflns 5744
_refine_ls_number_restraints 0
_refine_ls_restrained_S_all 1.099
_refine_ls_R_factor_all 0.0249
_refine_ls_R_factor_gt 0.0209
_refine_ls_shift/su_max 0.003
_refine_ls_shift/su_mean 0.000
_refine_ls_structure_factor_coef Fsqd
_refine_ls_weighting_details 'calc w=1/[\s^2^(Fo^2^)+(0.0248P)^2^+7.4724P] where P=(Fo^2^+2Fc^2^)/3'
_refine_ls_weighting_scheme calc
_refine_ls_wR_factor_gt 0.0527
_refine_ls_wR_factor_ref 0.0544
_reflns_number_gt 5161
_reflns_number_total 5744
_reflns_threshold_expression >2sigma(I)
_cod_data_source_file ic4004998_si_002_02.cif
_cod_data_source_block 1(MeOPh)
_cod_original_cell_volume 5013.6(10)
_cod_database_code 4334408

loop_
_symmetry_equiv_pos_as_xyz
'x, y, z'
'-x+1/2, -y, z+1/2'
'x+1/2, -y+1/2, -z'
'-x, y+1/2, -z+1/2'
'-x, -y, -z'
'x-1/2, y, -z-1/2'
'-x-1/2, y-1/2, z'
'x, -y-1/2, z-1/2'

loop_
_atom_site_label
_atom_site_type_symbol
_atom_site_fract_x
_atom_site_fract_y
_atom_site_fract_z
_atom_site_U_iso_or_equiv
_atom_site_adp_type
_atom_site_occupancy
_atom_site_symmetry_multiplicity
_atom_site_calc_flag
_atom_site_refinement_flags
Pt1 Pt 0.387932(7) 0.228542(7) 0.637982(4) 0.01848(4) Uani 1 1 d .
Br1 Br 0.21437(3) 0.28368(2) 0.655531(15) 0.03812(9) Uani 1 1 d .
P1 P 0.37300(5) 0.27678(5) 0.55177(3) 0.02163(15) Uani 1 1 d .
P2 P 0.39926(5) 0.18584(5) 0.72546(3) 0.02176(14) Uani 1 1 d .
O1 O 0.59070(17) 0.32538(15) 0.64240(10) 0.0340(5) Uani 1 1 d .
O2 O 0.45852(17) 0.04044(14) 0.60363(11) 0.0400(6) Uani 1 1 d .
C6 C 0.6099(2) 0.2366(2) 0.62869(12) 0.0226(6) Uani 1 1 d .
C1 C 0.5264(2) 0.18179(19) 0.62387(11) 0.0198(5) Uani 1 1 d .
C5 C 0.7060(2) 0.2042(2) 0.62012(12) 0.0270(6) Uani 1 1 d .
H5 H 0.7617 0.2429 0.6242 0.032 Uiso 1 1 calc R
C3 C 0.6379(2) 0.0580(2) 0.59943(13) 0.0304(7) Uani 1 1 d .
H3 H 0.6469 -0.0032 0.5890 0.036 Uiso 1 1 calc R
C2 C 0.5428(2) 0.09205(19) 0.60882(12) 0.0254(6) Uani 1 1 d .
C9 C 0.4796(2) 0.2557(2) 0.50824(12) 0.0282(6) Uani 1 1 d .
H9A H 0.5378 0.2874 0.5233 0.034 Uiso 1 1 calc R
H9B H 0.4943 0.1902 0.5091 0.034 Uiso 1 1 calc R
C15 C 0.3825(3) 0.2824(2) 0.77007(14) 0.0342(7) Uani 1 1 d .
H15A H 0.3147 0.3069 0.7652 0.041 Uiso 1 1 calc R
H15B H 0.3882 0.2613 0.8073 0.041 Uiso 1 1 calc R
C17 C 0.3011(2) 0.1085(2) 0.74597(13) 0.0308(7) Uani 1 1 d .
H17A H 0.3087 0.0957 0.7844 0.037 Uiso 1 1 calc R
H17B H 0.2361 0.1385 0.7408 0.037 Uiso 1 1 calc R
C10 C 0.4688(3) 0.2843(3) 0.45002(13) 0.0371(8) Uani 1 1 d .
H10A H 0.4151 0.2497 0.4334 0.056 Uiso 1 1 calc R
H10B H 0.5312 0.2726 0.4311 0.056 Uiso 1 1 calc R
H10C H 0.4533 0.3489 0.4482 0.056 Uiso 1 1 calc R
C19 C 0.5153(2) 0.1336(2) 0.74696(13) 0.0317(7) Uani 1 1 d .
H19A H 0.5282 0.0807 0.7239 0.038 Uiso 1 1 calc R
H19B H 0.5698 0.1774 0.7410 0.038 Uiso 1 1 calc R
C13 C 0.2662(2) 0.2273(2) 0.51817(13) 0.0322(7) Uani 1 1 d .
H13A H 0.2048 0.2461 0.5368 0.039 Uiso 1 1 calc R
H13B H 0.2629 0.2508 0.4814 0.039 Uiso 1 1 calc R
C11 C 0.3488(2) 0.3979(2) 0.54675(14) 0.0326(7) Uani 1 1 d .
H11A H 0.3410 0.4142 0.5088 0.039 Uiso 1 1 calc R
H11B H 0.2854 0.4117 0.5650 0.039 Uiso 1 1 calc R
C7 C 0.6707(3) 0.3874(2) 0.64280(17) 0.0449(9) Uani 1 1 d .
H7A H 0.7178 0.3705 0.6708 0.067 Uiso 1 1 calc R
H7B H 0.6453 0.4483 0.6497 0.067 Uiso 1 1 calc R
H7C H 0.7042 0.3862 0.6082 0.067 Uiso 1 1 calc R
C20 C 0.5197(3) 0.1027(3) 0.80453(14) 0.0432(9) Uani 1 1 d .
H20A H 0.5093 0.1546 0.8281 0.065 Uiso 1 1 calc R
H20B H 0.5848 0.0758 0.8117 0.065 Uiso 1 1 calc R
H20C H 0.4677 0.0576 0.8109 0.065 Uiso 1 1 calc R
C18 C 0.3012(3) 0.0193(2) 0.71559(16) 0.0447(9) Uani 1 1 d .
H18A H 0.2956 0.0314 0.6774 0.067 Uiso 1 1 calc R
H18B H 0.2448 -0.0176 0.7272 0.067 Uiso 1 1 calc R
H18C H 0.3632 -0.0131 0.7227 0.067 Uiso 1 1 calc R
C16 C 0.4574(3) 0.3578(2) 0.76088(16) 0.0495(10) Uani 1 1 d .
H16A H 0.5244 0.3355 0.7685 0.074 Uiso 1 1 calc R
H16B H 0.4421 0.4087 0.7844 0.074 Uiso 1 1 calc R
H16C H 0.4538 0.3778 0.7238 0.074 Uiso 1 1 calc R
C12 C 0.4304(3) 0.4558(2) 0.57078(18) 0.0536(11) Uani 1 1 d .
H12A H 0.4425 0.4367 0.6075 0.080 Uiso 1 1 calc R
H12B H 0.4100 0.5193 0.5703 0.080 Uiso 1 1 calc R
H12C H 0.4914 0.4486 0.5500 0.080 Uiso 1 1 calc R
C4 C 0.7188(2) 0.1147(2) 0.60561(12) 0.0314(7) Uani 1 1 d .
H4 H 0.7839 0.0920 0.5998 0.038 Uiso 1 1 calc R
C8 C 0.4697(3) -0.0510(2) 0.58758(19) 0.0509(10) Uani 1 1 d .
H8A H 0.4953 -0.0531 0.5511 0.076 Uiso 1 1 calc R
H8B H 0.4051 -0.0815 0.5891 0.076 Uiso 1 1 calc R
H8C H 0.5163 -0.0816 0.6115 0.076 Uiso 1 1 calc R
C14 C 0.2705(3) 0.1239(3) 0.51640(17) 0.0533(10) Uani 1 1 d .
H14A H 0.3276 0.1048 0.4950 0.080 Uiso 1 1 calc R
H14B H 0.2093 0.1004 0.5005 0.080 Uiso 1 1 calc R
H14C H 0.2774 0.1002 0.5526 0.080 Uiso 1 1 calc R

loop_
_atom_site_aniso_label
_atom_site_aniso_U_11
_atom_site_aniso_U_22
_atom_site_aniso_U_33
_atom_site_aniso_U_23
_atom_site_aniso_U_13
_atom_site_aniso_U_12
Pt1 0.01595(6) 0.01751(6) 0.02200(6) -0.00036(4) 0.00228(4) 0.00178(4)
Br1 0.02619(16) 0.04454(19) 0.04363(19) 0.00230(15) 0.00615(14) 0.01236(14)
P1 0.0199(3) 0.0225(4) 0.0225(4) 0.0011(3) -0.0001(3) 0.0004(3)
P2 0.0211(3) 0.0223(3) 0.0218(3) 0.0003(3) 0.0040(3) -0.0001(3)
O1 0.0249(11) 0.0242(11) 0.0528(15) -0.0066(10) 0.0028(10) -0.0019(9)
O2 0.0277(12) 0.0225(11) 0.0697(17) -0.0131(11) 0.0093(11) -0.0023(9)
C6 0.0233(15) 0.0241(15) 0.0206(13) 0.0028(11) 0.0006(11) 0.0004(11)
C1 0.0192(13) 0.0217(13) 0.0185(12) 0.0009(10) 0.0032(10) 0.0029(11)
C5 0.0184(13) 0.0359(16) 0.0267(14) 0.0015(13) -0.0009(12) -0.0019(12)
C3 0.0311(16) 0.0261(14) 0.0340(16) -0.0010(13) 0.0049(13) 0.0086(12)
C2 0.0220(14) 0.0249(14) 0.0294(15) 0.0014(12) 0.0043(11) 0.0020(11)
C9 0.0216(14) 0.0379(16) 0.0250(15) 0.0048(12) 0.0033(12) 0.0017(12)
C15 0.042(2) 0.0333(17) 0.0274(16) -0.0045(13) 0.0073(14) 0.0002(14)
C17 0.0255(15) 0.0310(16) 0.0360(17) 0.0036(13) 0.0060(13) -0.0051(12)
C10 0.0336(18) 0.051(2) 0.0265(16) 0.0069(14) 0.0027(13) 0.0017(15)
C19 0.0270(15) 0.0392(17) 0.0288(15) 0.0077(14) 0.0004(13) 0.0025(13)
C13 0.0257(16) 0.0418(19) 0.0292(15) -0.0002(13) -0.0030(13) -0.0065(13)
C11 0.0367(17) 0.0231(14) 0.0378(18) 0.0055(13) -0.0035(14) 0.0064(13)
C7 0.0330(18) 0.0325(18) 0.069(3) -0.0033(17) -0.0055(17) -0.0098(15)
C20 0.0397(19) 0.057(2) 0.0328(18) 0.0160(17) -0.0041(15) -0.0024(17)
C18 0.045(2) 0.0310(17) 0.058(2) -0.0010(16) 0.0050(18) -0.0103(16)
C16 0.067(3) 0.0356(19) 0.046(2) -0.0085(16) 0.0029(19) -0.0127(19)
C12 0.069(3) 0.0252(17) 0.067(3) 0.0016(17) -0.022(2) -0.0040(18)
C4 0.0215(14) 0.0419(17) 0.0306(16) 0.0037(13) 0.0034(12) 0.0108(13)
C8 0.046(2) 0.0241(17) 0.083(3) -0.0178(18) 0.012(2) -0.0050(15)
C14 0.060(3) 0.043(2) 0.057(2) -0.0083(19) -0.009(2) -0.0198(19)

loop_
_atom_type_symbol
_atom_type_description
_atom_type_scat_dispersion_real
_atom_type_scat_dispersion_imag
_atom_type_scat_source
C C 0.0033 0.0016 'International Tables Vol C Tables 4.2.6.8 and 6.1.1.4'
H H 0.0000 0.0000 'International Tables Vol C Tables 4.2.6.8 and 6.1.1.4'
O O 0.0106 0.0060 'International Tables Vol C Tables 4.2.6.8 and 6.1.1.4'
P P 0.1023 0.0942 'International Tables Vol C Tables 4.2.6.8 and 6.1.1.4'
Br Br -0.2901 2.4595 'International Tables Vol C Tables 4.2.6.8 and 6.1.1.4'
Pt Pt -1.7033 8.3905 'International Tables Vol C Tables 4.2.6.8 and 6.1.1.4'

loop_
_geom_angle_atom_site_label_1
_geom_angle_atom_site_label_2
_geom_angle_atom_site_label_3
_geom_angle
C1 Pt1 P1 91.22(8)
C1 Pt1 P2 90.74(8)
P1 Pt1 P2 177.49(3)
C1 Pt1 Br1 178.91(8)
P1 Pt1 Br1 89.05(2)
P2 Pt1 Br1 89.02(2)
C13 P1 C11 102.82(15)
C13 P1 C9 105.84(16)
C11 P1 C9 105.40(16)
C13 P1 Pt1 112.51(11)
C11 P1 Pt1 112.75(11)
C9 P1 Pt1 116.34(10)
C17 P2 C19 105.73(15)
C17 P2 C15 103.15(15)
C19 P2 C15 104.74(16)
C17 P2 Pt1 113.34(11)
C19 P2 Pt1 117.23(11)
C15 P2 Pt1 111.37(12)
C6 O1 C7 118.4(3)
C2 O2 C8 118.0(3)
O1 C6 C1 115.1(2)
O1 C6 C5 122.6(3)
C1 C6 C5 122.3(3)
C6 C1 C2 116.8(3)
C6 C1 Pt1 122.0(2)
C2 C1 Pt1 121.2(2)
C4 C5 C6 119.0(3)
C4 C5 H5 120.5
C6 C5 H5 120.5
C4 C3 C2 118.9(3)
C4 C3 H3 120.5
C2 C3 H3 120.5
O2 C2 C3 122.7(3)
O2 C2 C1 115.1(2)
C3 C2 C1 122.2(3)
C10 C9 P1 116.8(2)
C10 C9 H9A 108.1
P1 C9 H9A 108.1
C10 C9 H9B 108.1
P1 C9 H9B 108.1
H9A C9 H9B 107.3
C16 C15 P2 113.4(2)
C16 C15 H15A 108.9
P2 C15 H15A 108.9
C16 C15 H15B 108.9
P2 C15 H15B 108.9
H15A C15 H15B 107.7
C18 C17 P2 113.7(2)
C18 C17 H17A 108.8
P2 C17 H17A 108.8
C18 C17 H17B 108.8
P2 C17 H17B 108.8
H17A C17 H17B 107.7
C9 C10 H10A 109.5
C9 C10 H10B 109.5
H10A C10 H10B 109.5
C9 C10 H10C 109.5
H10A C10 H10C 109.5
H10B C10 H10C 109.5
C20 C19 P2 116.3(2)
C20 C19 H19A 108.2
P2 C19 H19A 108.2
C20 C19 H19B 108.2
P2 C19 H19B 108.2
H19A C19 H19B 107.4
C14 C13 P1 112.6(3)
C14 C13 H13A 109.1
P1 C13 H13A 109.1
C14 C13 H13B 109.1
P1 C13 H13B 109.1
H13A C13 H13B 107.8
C12 C11 P1 113.4(2)
C12 C11 H11A 108.9
P1 C11 H11A 108.9
C12 C11 H11B 108.9
P1 C11 H11B 108.9
H11A C11 H11B 107.7
O1 C7 H7A 109.5
O1 C7 H7B 109.5
H7A C7 H7B 109.5
O1 C7 H7C 109.5
H7A C7 H7C 109.5
H7B C7 H7C 109.5
C19 C20 H20A 109.5
C19 C20 H20B 109.5
H20A C20 H20B 109.5
C19 C20 H20C 109.5
H20A C20 H20C 109.5
H20B C20 H20C 109.5
C17 C18 H18A 109.5
C17 C18 H18B 109.5
H18A C18 H18B 109.5
C17 C18 H18C 109.5
H18A C18 H18C 109.5
H18B C18 H18C 109.5
C15 C16 H16A 109.5
C15 C16 H16B 109.5
H16A C16 H16B 109.5
C15 C16 H16C 109.5
H16A C16 H16C 109.5
H16B C16 H16C 109.5
C11 C12 H12A 109.5
C11 C12 H12B 109.5
H12A C12 H12B 109.5
C11 C12 H12C 109.5
H12A C12 H12C 109.5
H12B C12 H12C 109.5
C5 C4 C3 120.8(3)
C5 C4 H4 119.6
C3 C4 H4 119.6
O2 C8 H8A 109.5
O2 C8 H8B 109.5
H8A C8 H8B 109.5
O2 C8 H8C 109.5
H8A C8 H8C 109.5
H8B C8 H8C 109.5
C13 C14 H14A 109.5
C13 C14 H14B 109.5
H14A C14 H14B 109.5
C13 C14 H14C 109.5
H14A C14 H14C 109.5
H14B C14 H14C 109.5

loop_
_geom_bond_atom_site_label_1
_geom_bond_atom_site_label_2
_geom_bond_distance
Pt1 C1 2.021(3)
Pt1 P1 2.2919(8)
Pt1 P2 2.2945(8)
Pt1 Br1 2.5148(4)
P1 C13 1.823(3)
P1 C11 1.827(3)
P1 C9 1.832(3)
P2 C17 1.822(3)
P2 C19 1.825(3)
P2 C15 1.831(3)
O1 C6 1.382(4)
O1 C7 1.415(4)
O2 C2 1.374(4)
O2 C8 1.421(4)
C6 C1 1.392(4)
C6 C5 1.397(4)
C1 C2 1.398(4)
C5 C4 1.384(5)
C5 H5 0.9500
C3 C4 1.384(5)
C3 C2 1.397(4)
C3 H3 0.9500
C9 C10 1.531(4)
C9 H9A 0.9900
C9 H9B 0.9900
C15 C16 1.521(5)
C15 H15A 0.9900
C15 H15B 0.9900
C17 C18 1.525(5)
C17 H17A 0.9900
C17 H17B 0.9900
C10 H10A 0.9800
C10 H10B 0.9800
C10 H10C 0.9800
C19 C20 1.520(4)
C19 H19A 0.9900
C19 H19B 0.9900
C13 C14 1.532(5)
C13 H13A 0.9900
C13 H13B 0.9900
C11 C12 1.518(5)
C11 H11A 0.9900
C11 H11B 0.9900
C7 H7A 0.9800
C7 H7B 0.9800
C7 H7C 0.9800
C20 H20A 0.9800
C20 H20B 0.9800
C20 H20C 0.9800
C18 H18A 0.9800
C18 H18B 0.9800
C18 H18C 0.9800
C16 H16A 0.9800
C16 H16B 0.9800
C16 H16C 0.9800
C12 H12A 0.9800
C12 H12B 0.9800
C12 H12C 0.9800
C4 H4 0.9500
C8 H8A 0.9800
C8 H8B 0.9800
C8 H8C 0.9800
C14 H14A 0.9800
C14 H14B 0.9800
C14 H14C 0.9800

loop_
_geom_torsion_atom_site_label_1
_geom_torsion_atom_site_label_2
_geom_torsion_atom_site_label_3
_geom_torsion_atom_site_label_4
_geom_torsion
C1 Pt1 P1 C13 122.87(14)
P2 Pt1 P1 C13 -95.7(6)
Br1 Pt1 P1 C13 -56.08(12)
C1 Pt1 P1 C11 -121.40(15)
P2 Pt1 P1 C11 20.0(6)
Br1 Pt1 P1 C11 59.66(12)
C1 Pt1 P1 C9 0.53(15)
P2 Pt1 P1 C9 142.0(6)
Br1 Pt1 P1 C9 -178.41(13)
C1 Pt1 P2 C17 -122.91(14)
P1 Pt1 P2 C17 95.6(6)
Br1 Pt1 P2 C17 56.02(11)
C1 Pt1 P2 C19 0.74(15)
P1 Pt1 P2 C19 -140.7(6)
Br1 Pt1 P2 C19 179.67(13)
C1 Pt1 P2 C15 121.31(14)
P1 Pt1 P2 C15 -20.1(6)
Br1 Pt1 P2 C15 -59.76(12)
C7 O1 C6 C1 -173.7(3)
C7 O1 C6 C5 6.1(5)
O1 C6 C1 C2 178.6(3)
C5 C6 C1 C2 -1.3(4)
O1 C6 C1 Pt1 -1.6(4)
C5 C6 C1 Pt1 178.6(2)
P1 Pt1 C1 C6 87.3(2)
P2 Pt1 C1 C6 -91.1(2)
Br1 Pt1 C1 C6 -168(7)
P1 Pt1 C1 C2 -92.8(2)
P2 Pt1 C1 C2 88.7(2)
Br1 Pt1 C1 C2 12(4)
O1 C6 C5 C4 -178.9(3)
C1 C6 C5 C4 0.9(5)
C8 O2 C2 C3 -0.6(5)
C8 O2 C2 C1 179.0(3)
C4 C3 C2 O2 -180.0(3)
C4 C3 C2 C1 0.5(5)
C6 C1 C2 O2 -179.0(3)
Pt1 C1 C2 O2 1.2(4)
C6 C1 C2 C3 0.6(4)
Pt1 C1 C2 C3 -179.3(2)
C13 P1 C9 C10 51.9(3)
C11 P1 C9 C10 -56.6(3)
Pt1 P1 C9 C10 177.7(2)
C17 P2 C15 C16 179.8(3)
C19 P2 C15 C16 69.4(3)
Pt1 P2 C15 C16 -58.3(3)
C19 P2 C17 C18 -68.2(3)
C15 P2 C17 C18 -177.9(3)
Pt1 P2 C17 C18 61.5(3)
C17 P2 C19 C20 -50.3(3)
C15 P2 C19 C20 58.2(3)
Pt1 P2 C19 C20 -177.8(2)
C11 P1 C13 C14 179.1(3)
C9 P1 C13 C14 68.7(3)
Pt1 P1 C13 C14 -59.4(3)
C13 P1 C11 C12 -178.2(3)
C9 P1 C11 C12 -67.5(3)
Pt1 P1 C11 C12 60.4(3)
C6 C5 C4 C3 0.2(5)
C2 C3 C4 C5 -0.9(5)
